data_7001036
loop_
_publ_author_name
'Kaufmann, Linda'
'Breunig, Jens-Michael'
'Vitze, Hannes'
'Sch\"odel, Frauke'
'Nowik, Israel'
'Pichlmaier, Markus'
'Bolte, Michael'
'Lerner, Hans-Wolfram'
'Winter, Rainer F.'
'Herber, Rolfe H.'
'Wagner, Matthias'

_publ_section_title
;
 Electronic communication in oligonuclear ferrocene complexes with
 anionic four-coordinate boron bridges
;
_journal_coden_ASTM DTARAF
_journal_issue 16
_journal_name_full 'Dalton Transactions'
_journal_page_first 2940
_journal_page_last 2950
_journal_paper_doi 10.1039/b821406a
_journal_year 2009
_chemical_formula_sum 'C25 H34 B Li N2 O'
_chemical_formula_weight 396.29
_space_group_IT_number 14
_symmetry_cell_setting monoclinic
_symmetry_space_group_name_Hall '-P 2yn'
_symmetry_space_group_name_H-M 'P 1 21/n 1'
_atom_sites_solution_hydrogens geom
_atom_sites_solution_primary direct
_atom_sites_solution_secondary difmap
_audit_creation_method SHELXL-97
_cell_angle_alpha 90.00
_cell_angle_beta 98.36(2)
_cell_angle_gamma 90.00
_cell_formula_units_Z 4
_cell_length_a 11.551(4)
_cell_length_b 13.504(5)
_cell_length_c 16.349(4)
_cell_measurement_reflns_used 1544
_cell_measurement_temperature 173(2)
_cell_measurement_theta_max 22.9
_cell_measurement_theta_min 3.5
_cell_volume 2523.1(14)
_computing_cell_refinement 'X-Area (Stoe & Cie, 2001)'
_computing_data_collection 'X-Area (Stoe & Cie, 2001)'
_computing_data_reduction 'X-Area (Stoe & Cie, 2001)'
_computing_molecular_graphics 'XP in SHELXTL-Plus (Sheldrick, 1991)'
_computing_publication_material SHELXL97
_computing_structure_refinement 'SHELXL97 (Sheldrick, 1997) '
_computing_structure_solution 'SHELXS97 (Sheldrick, 1990) '
_diffrn_ambient_temperature 173(2)
_diffrn_measured_fraction_theta_full 0.997
_diffrn_measured_fraction_theta_max 0.997
_diffrn_measurement_device_type 'STOE IPDS II two-circle-diffractometer'
_diffrn_measurement_method \w
_diffrn_radiation_monochromator graphite
_diffrn_radiation_source 'fine-focus sealed tube'
_diffrn_radiation_type MoK\a
_diffrn_radiation_wavelength 0.71073
_diffrn_reflns_av_R_equivalents 0.2274
_diffrn_reflns_av_sigmaI/netI 0.4280
_diffrn_reflns_limit_h_max 13
_diffrn_reflns_limit_h_min -13
_diffrn_reflns_limit_k_max 14
_diffrn_reflns_limit_k_min -16
_diffrn_reflns_limit_l_max 19
_diffrn_reflns_limit_l_min -18
_diffrn_reflns_number 14212
_diffrn_reflns_theta_full 25.00
_diffrn_reflns_theta_max 25.03
_diffrn_reflns_theta_min 3.57
_diffrn_standards_number 0
_exptl_absorpt_coefficient_mu 0.062
_exptl_absorpt_correction_T_max 0.9975
_exptl_absorpt_correction_T_min 0.9902
_exptl_absorpt_correction_type none
_exptl_crystal_colour orange
_exptl_crystal_density_diffrn 1.043
_exptl_crystal_density_method 'not measured'
_exptl_crystal_description plate
_exptl_crystal_F_000 856
_exptl_crystal_size_max 0.16
_exptl_crystal_size_mid 0.09
_exptl_crystal_size_min 0.04
_refine_diff_density_max 0.227
_refine_diff_density_min -0.260
_refine_diff_density_rms 0.059
_refine_ls_extinction_method none
_refine_ls_goodness_of_fit_ref 0.989
_refine_ls_hydrogen_treatment mixed
_refine_ls_matrix_type full
_refine_ls_number_parameters 272
_refine_ls_number_reflns 4444
_refine_ls_number_restraints 0
_refine_ls_restrained_S_all 0.989
_refine_ls_R_factor_all 0.4022
_refine_ls_R_factor_gt 0.1613
_refine_ls_shift/su_max 0.001
_refine_ls_shift/su_mean 0.000
_refine_ls_structure_factor_coef Fsqd
_refine_ls_weighting_details 'calc w=1/[\s^2^(Fo^2^)+(0.0641P)^2^+0.0000P] where P=(Fo^2^+2Fc^2^)/3'
_refine_ls_weighting_scheme calc
_refine_ls_wR_factor_gt 0.2526
_refine_ls_wR_factor_ref 0.3728
_reflns_number_gt 937
_reflns_number_total 4444
_reflns_threshold_expression I>2\s(I)
_cod_data_source_file B821406A.txt
_cod_data_source_block wa558
_cod_depositor_comments
;
The following automatic conversions were performed:
'_symmetry_cell_setting' value 'Monoclinic' changed to 'monoclinic'
according to '/home/saulius/struct/CIF-dictionaries/cif_core.dic'
dictionary named 'cif_core.dic' version 2.4.1 from 2010-06-29.

Automatic conversion script
Id: cif_fix_enum 1527 2010-12-29 10:47:43Z saulius 
;
_cod_original_sg_symbol_H-M 'P 21/n'
_cod_database_code 7001036

loop_
_symmetry_equiv_pos_as_xyz
'x, y, z'
'-x+1/2, y+1/2, -z+1/2'
'-x, -y, -z'
'x-1/2, -y-1/2, z-1/2'

loop_
_atom_site_label
_atom_site_type_symbol
_atom_site_fract_x
_atom_site_fract_y
_atom_site_fract_z
_atom_site_U_iso_or_equiv
_atom_site_adp_type
_atom_site_occupancy
_atom_site_symmetry_multiplicity
_atom_site_calc_flag
_atom_site_refinement_flags
_atom_site_disorder_assembly
_atom_site_disorder_group
B1 B 0.4313(10) 0.5673(10) 0.7233(9) 0.042(3) Uani 1 1 d . . .
O1 O 0.4181(6) 0.6706(6) 0.6812(5) 0.047(2) Uani 1 1 d . . .
C1 C 0.4436(11) 0.7586(10) 0.7350(9) 0.067(4) Uani 1 1 d . . .
H1A H 0.4062 0.7509 0.7848 0.100 Uiso 1 1 calc R . .
H1B H 0.4129 0.8181 0.7050 0.100 Uiso 1 1 calc R . .
H1C H 0.5283 0.7652 0.7509 0.100 Uiso 1 1 calc R . .
Li1 Li 0.3213(16) 0.6792(16) 0.5821(13) 0.055(6) Uani 1 1 d . . .
N1 N 0.3461(8) 0.7578(8) 0.4746(7) 0.060(3) Uani 1 1 d . . .
N2 N 0.1401(8) 0.6938(8) 0.5513(7) 0.054(3) Uani 1 1 d . . .
C2 C 0.2278(12) 0.8056(12) 0.4559(10) 0.083(5) Uani 1 1 d . . .
H2A H 0.2168 0.8312 0.3985 0.100 Uiso 1 1 calc R . .
H2B H 0.2236 0.8624 0.4936 0.100 Uiso 1 1 calc R . .
C3 C 0.1288(12) 0.7320(11) 0.4658(9) 0.075(4) Uani 1 1 d . . .
H3A H 0.0522 0.7654 0.4517 0.090 Uiso 1 1 calc R . .
H3B H 0.1314 0.6760 0.4270 0.090 Uiso 1 1 calc R . .
C4 C 0.4350(10) 0.8366(12) 0.4963(10) 0.083(5) Uani 1 1 d . . .
H4A H 0.4162 0.8741 0.5440 0.124 Uiso 1 1 calc R . .
H4B H 0.4350 0.8814 0.4491 0.124 Uiso 1 1 calc R . .
H4C H 0.5126 0.8064 0.5100 0.124 Uiso 1 1 calc R . .
C5 C 0.3766(12) 0.7028(11) 0.4039(7) 0.074(5) Uani 1 1 d . . .
H5A H 0.3184 0.6508 0.3883 0.112 Uiso 1 1 calc R . .
H5B H 0.4540 0.6726 0.4186 0.112 Uiso 1 1 calc R . .
H5C H 0.3781 0.7480 0.3572 0.112 Uiso 1 1 calc R . .
C6 C 0.0933(11) 0.7643(11) 0.6055(9) 0.079(5) Uani 1 1 d . . .
H6A H 0.1038 0.7383 0.6621 0.119 Uiso 1 1 calc R . .
H6B H 0.0098 0.7746 0.5864 0.119 Uiso 1 1 calc R . .
H6C H 0.1349 0.8275 0.6046 0.119 Uiso 1 1 calc R . .
C7 C 0.0695(10) 0.5980(11) 0.5512(10) 0.088(6) Uani 1 1 d . . .
H7A H 0.0995 0.5492 0.5152 0.132 Uiso 1 1 calc R . .
H7B H -0.0130 0.6117 0.5308 0.132 Uiso 1 1 calc R . .
H7C H 0.0766 0.5718 0.6076 0.132 Uiso 1 1 calc R . .
C11 C 0.5754(9) 0.5409(9) 0.7442(7) 0.046(3) Uani 1 1 d . . .
C12 C 0.6651(10) 0.5982(11) 0.7158(8) 0.062(4) Uani 1 1 d . . .
H12 H 0.6441 0.6566 0.6848 0.074 Uiso 1 1 calc R . .
C13 C 0.7831(10) 0.5710(14) 0.7321(9) 0.071(5) Uani 1 1 d . . .
H13 H 0.8405 0.6118 0.7127 0.085 Uiso 1 1 calc R . .
C14 C 0.8181(13) 0.4841(14) 0.7767(11) 0.090(6) Uani 1 1 d . . .
H14 H 0.8986 0.4671 0.7893 0.108 Uiso 1 1 calc R . .
C15 C 0.7313(13) 0.4232(13) 0.8022(10) 0.086(5) Uani 1 1 d . . .
H15 H 0.7527 0.3617 0.8284 0.103 Uiso 1 1 calc R . .
C16 C 0.6124(9) 0.4526(10) 0.7891(8) 0.058(4) Uani 1 1 d . . .
H16 H 0.5559 0.4128 0.8105 0.070 Uiso 1 1 calc R . .
C21 C 0.3669(9) 0.5637(9) 0.8031(8) 0.049(3) Uani 1 1 d . . .
C22 C 0.4158(10) 0.5658(9) 0.8870(8) 0.051(3) Uani 1 1 d . . .
H22 H 0.4987 0.5683 0.8995 0.061 Uiso 1 1 calc R . .
C23 C 0.3523(11) 0.5645(9) 0.9533(8) 0.051(3) Uani 1 1 d . . .
H23 H 0.3933 0.5617 1.0080 0.062 Uiso 1 1 calc R . .
C24 C 0.2301(11) 0.5671(10) 0.9415(9) 0.062(4) Uani 1 1 d . . .
H24 H 0.1859 0.5674 0.9861 0.074 Uiso 1 1 calc R . .
C25 C 0.1767(11) 0.5692(11) 0.8568(9) 0.064(4) Uani 1 1 d . . .
H25 H 0.0938 0.5733 0.8452 0.076 Uiso 1 1 calc R . .
C26 C 0.2375(10) 0.5656(10) 0.7928(8) 0.058(4) Uani 1 1 d . . .
H26 H 0.1955 0.5643 0.7384 0.070 Uiso 1 1 calc R . .
C31 C 0.3733(8) 0.4890(9) 0.6502(7) 0.041(3) Uani 1 1 d . . .
C32 C 0.3887(9) 0.5022(10) 0.5647(9) 0.056(4) Uani 1 1 d . . .
H32 H 0.4367 0.5550 0.5511 0.067 Uiso 1 1 calc R . .
C33 C 0.3363(11) 0.4407(11) 0.5012(8) 0.059(4) Uani 1 1 d . . .
H33 H 0.3415 0.4574 0.4454 0.071 Uiso 1 1 calc R . .
C34 C 0.2758(10) 0.3541(11) 0.5185(10) 0.070(4) Uani 1 1 d . . .
H34 H 0.2434 0.3091 0.4766 0.084 Uiso 1 1 calc R . .
C35 C 0.2671(11) 0.3395(11) 0.6018(9) 0.064(4) Uani 1 1 d . . .
H35 H 0.2278 0.2816 0.6159 0.077 Uiso 1 1 calc R . .
C36 C 0.3098(10) 0.4009(9) 0.6642(8) 0.054(3) Uani 1 1 d . . .
H36 H 0.2975 0.3852 0.7190 0.065 Uiso 1 1 calc R . .

loop_
_atom_site_aniso_label
_atom_site_aniso_U_11
_atom_site_aniso_U_22
_atom_site_aniso_U_33
_atom_site_aniso_U_23
_atom_site_aniso_U_13
_atom_site_aniso_U_12
B1 0.036(7) 0.041(9) 0.046(9) -0.009(8) -0.009(6) -0.012(6)
O1 0.053(5) 0.046(5) 0.041(5) -0.002(4) -0.002(4) -0.017(4)
C1 0.058(8) 0.063(10) 0.075(10) -0.004(9) -0.007(7) -0.006(7)
Li1 0.060(12) 0.040(13) 0.052(13) -0.006(11) -0.032(10) -0.011(10)
N1 0.042(5) 0.075(8) 0.063(7) 0.025(7) 0.013(5) 0.019(6)
N2 0.058(6) 0.040(7) 0.058(8) -0.012(6) -0.005(5) 0.004(5)
C2 0.092(11) 0.075(12) 0.078(12) 0.001(10) -0.001(9) 0.035(9)
C3 0.072(9) 0.072(11) 0.070(11) 0.009(9) -0.026(8) -0.005(8)
C4 0.050(8) 0.080(11) 0.118(15) 0.005(11) 0.011(8) -0.016(8)
C5 0.097(10) 0.100(13) 0.036(8) 0.002(8) 0.043(8) 0.037(9)
C6 0.069(9) 0.085(12) 0.080(12) -0.023(10) -0.001(8) 0.008(8)
C7 0.048(8) 0.070(11) 0.133(16) -0.010(11) -0.030(9) -0.021(7)
C11 0.051(7) 0.045(8) 0.039(7) -0.015(6) -0.004(6) 0.002(6)
C12 0.048(8) 0.079(11) 0.060(9) 0.001(8) 0.011(6) -0.005(7)
C13 0.042(7) 0.104(13) 0.068(10) -0.031(10) 0.015(7) -0.005(8)
C14 0.058(10) 0.101(15) 0.101(14) -0.040(12) -0.020(9) 0.020(10)
C15 0.085(11) 0.073(12) 0.099(14) -0.027(11) 0.015(9) 0.015(9)
C16 0.034(7) 0.064(10) 0.075(10) -0.003(8) 0.006(6) 0.018(6)
C21 0.039(6) 0.046(8) 0.061(9) -0.014(7) 0.002(6) 0.000(6)
C22 0.066(8) 0.033(7) 0.048(8) 0.010(7) -0.009(7) -0.002(6)
C23 0.082(9) 0.032(7) 0.042(8) 0.006(7) 0.018(7) 0.004(6)
C24 0.067(9) 0.052(9) 0.072(10) 0.004(8) 0.028(7) -0.003(7)
C25 0.064(8) 0.072(11) 0.056(10) 0.011(8) 0.009(7) 0.001(7)
C26 0.066(8) 0.069(10) 0.039(8) -0.013(8) 0.003(6) 0.015(7)
C31 0.029(6) 0.058(9) 0.039(7) 0.009(7) 0.010(5) 0.023(6)
C32 0.040(7) 0.044(8) 0.081(11) 0.015(8) -0.002(7) 0.019(6)
C33 0.069(8) 0.075(11) 0.030(7) -0.016(8) -0.005(6) 0.025(8)
C34 0.057(8) 0.051(10) 0.096(13) -0.024(9) -0.009(8) -0.005(7)
C35 0.079(9) 0.057(10) 0.054(9) -0.014(9) 0.005(8) -0.011(7)
C36 0.065(8) 0.051(9) 0.047(8) -0.007(7) 0.006(6) -0.007(7)

loop_
_atom_type_symbol
_atom_type_description
_atom_type_scat_dispersion_real
_atom_type_scat_dispersion_imag
_atom_type_scat_source
C C 0.0033 0.0016 'International Tables Vol C Tables 4.2.6.8 and 6.1.1.4'
H H 0.0000 0.0000 'International Tables Vol C Tables 4.2.6.8 and 6.1.1.4'
B B 0.0013 0.0007 'International Tables Vol C Tables 4.2.6.8 and 6.1.1.4'
Li Li -0.0003 0.0001 'International Tables Vol C Tables 4.2.6.8 and 6.1.1.4'
N N 0.0061 0.0033 'International Tables Vol C Tables 4.2.6.8 and 6.1.1.4'
O O 0.0106 0.0060 'International Tables Vol C Tables 4.2.6.8 and 6.1.1.4'

loop_
_geom_angle_atom_site_label_1
_geom_angle_atom_site_label_2
_geom_angle_atom_site_label_3
_geom_angle
_geom_angle_site_symmetry_1
_geom_angle_site_symmetry_3
_geom_angle_publ_flag
O1 B1 C21 111.3(10) . . ?
O1 B1 C31 104.4(9) . . ?
C21 B1 C31 112.5(9) . . ?
O1 B1 C11 108.0(9) . . ?
C21 B1 C11 113.0(10) . . ?
C31 B1 C11 107.0(9) . . ?
C1 O1 B1 117.3(9) . . ?
C1 O1 Li1 121.1(10) . . ?
B1 O1 Li1 117.1(9) . . ?
O1 C1 H1A 109.5 . . ?
O1 C1 H1B 109.5 . . ?
H1A C1 H1B 109.5 . . ?
O1 C1 H1C 109.5 . . ?
H1A C1 H1C 109.5 . . ?
H1B C1 H1C 109.5 . . ?
O1 Li1 N2 132.8(14) . . ?
O1 Li1 N1 129.0(11) . . ?
N2 Li1 N1 90.2(8) . . ?
O1 Li1 C32 83.2(9) . . ?
N2 Li1 C32 112.0(9) . . ?
N1 Li1 C32 107.4(10) . . ?
O1 Li1 C2 144.9(11) . . ?
N2 Li1 C2 59.6(6) . . ?
N1 Li1 C2 32.3(5) . . ?
C32 Li1 C2 126.0(9) . . ?
C5 N1 C4 108.3(11) . . ?
C5 N1 C2 112.0(11) . . ?
C4 N1 C2 108.5(11) . . ?
C5 N1 Li1 118.8(11) . . ?
C4 N1 Li1 109.6(10) . . ?
C2 N1 Li1 99.0(10) . . ?
C6 N2 C3 111.0(11) . . ?
C6 N2 C7 107.9(11) . . ?
C3 N2 C7 108.7(10) . . ?
C6 N2 Li1 111.2(10) . . ?
C3 N2 Li1 102.1(10) . . ?
C7 N2 Li1 115.8(10) . . ?
N1 C2 C3 111.6(12) . . ?
N1 C2 Li1 48.6(8) . . ?
C3 C2 Li1 74.9(9) . . ?
N1 C2 H2A 109.3 . . ?
C3 C2 H2A 109.3 . . ?
Li1 C2 H2A 154.4 . . ?
N1 C2 H2B 109.3 . . ?
C3 C2 H2B 109.3 . . ?
Li1 C2 H2B 93.6 . . ?
H2A C2 H2B 108.0 . . ?
N2 C3 C2 111.1(11) . . ?
N2 C3 H3A 109.4 . . ?
C2 C3 H3A 109.4 . . ?
N2 C3 H3B 109.4 . . ?
C2 C3 H3B 109.4 . . ?
H3A C3 H3B 108.0 . . ?
N1 C4 H4A 109.5 . . ?
N1 C4 H4B 109.5 . . ?
H4A C4 H4B 109.5 . . ?
N1 C4 H4C 109.5 . . ?
H4A C4 H4C 109.5 . . ?
H4B C4 H4C 109.5 . . ?
N1 C5 H5A 109.5 . . ?
N1 C5 H5B 109.5 . . ?
H5A C5 H5B 109.5 . . ?
N1 C5 H5C 109.5 . . ?
H5A C5 H5C 109.5 . . ?
H5B C5 H5C 109.5 . . ?
N2 C6 H6A 109.5 . . ?
N2 C6 H6B 109.5 . . ?
H6A C6 H6B 109.5 . . ?
N2 C6 H6C 109.5 . . ?
H6A C6 H6C 109.5 . . ?
H6B C6 H6C 109.5 . . ?
N2 C7 H7A 109.5 . . ?
N2 C7 H7B 109.5 . . ?
H7A C7 H7B 109.5 . . ?
N2 C7 H7C 109.5 . . ?
H7A C7 H7C 109.5 . . ?
H7B C7 H7C 109.5 . . ?
C12 C11 C16 116.2(11) . . ?
C12 C11 B1 124.2(11) . . ?
C16 C11 B1 119.5(10) . . ?
C13 C12 C11 122.1(14) . . ?
C13 C12 H12 119.0 . . ?
C11 C12 H12 119.0 . . ?
C12 C13 C14 121.0(14) . . ?
C12 C13 H13 119.5 . . ?
C14 C13 H13 119.5 . . ?
C15 C14 C13 118.5(14) . . ?
C15 C14 H14 120.7 . . ?
C13 C14 H14 120.7 . . ?
C14 C15 C16 120.6(16) . . ?
C14 C15 H15 119.7 . . ?
C16 C15 H15 119.7 . . ?
C15 C16 C11 121.5(13) . . ?
C15 C16 H16 119.3 . . ?
C11 C16 H16 119.3 . . ?
C22 C21 C26 111.6(11) . . ?
C22 C21 B1 129.0(10) . . ?
C26 C21 B1 119.3(11) . . ?
C23 C22 C21 125.1(11) . . ?
C23 C22 H22 117.4 . . ?
C21 C22 H22 117.4 . . ?
C22 C23 C24 121.8(12) . . ?
C22 C23 H23 119.1 . . ?
C24 C23 H23 119.1 . . ?
C23 C24 C25 114.8(12) . . ?
C23 C24 H24 122.6 . . ?
C25 C24 H24 122.6 . . ?
C26 C25 C24 123.5(13) . . ?
C26 C25 H25 118.3 . . ?
C24 C25 H25 118.3 . . ?
C25 C26 C21 123.1(12) . . ?
C25 C26 H26 118.4 . . ?
C21 C26 H26 118.5 . . ?
C36 C31 C32 113.2(12) . . ?
C36 C31 B1 125.1(10) . . ?
C32 C31 B1 121.6(11) . . ?
C33 C32 C31 123.0(13) . . ?
C33 C32 Li1 122.4(9) . . ?
C31 C32 Li1 85.7(9) . . ?
C33 C32 H32 118.5 . . ?
C31 C32 H32 118.5 . . ?
Li1 C32 H32 61.2 . . ?
C32 C33 C34 121.1(13) . . ?
C32 C33 H33 119.4 . . ?
C34 C33 H33 119.4 . . ?
C35 C34 C33 114.9(13) . . ?
C35 C34 H34 122.6 . . ?
C33 C34 H34 122.6 . . ?
C36 C35 C34 125.6(14) . . ?
C36 C35 H35 117.2 . . ?
C34 C35 H35 117.2 . . ?
C35 C36 C31 121.8(13) . . ?
C35 C36 H36 119.1 . . ?
C31 C36 H36 119.1 . . ?

loop_
_geom_bond_atom_site_label_1
_geom_bond_atom_site_label_2
_geom_bond_distance
_geom_bond_site_symmetry_2
_geom_bond_publ_flag
B1 O1 1.553(16) . ?
B1 C21 1.594(18) . ?
B1 C31 1.662(17) . ?
B1 C11 1.688(16) . ?
O1 C1 1.483(14) . ?
O1 Li1 1.83(2) . ?
C1 H1A 0.9800 . ?
C1 H1B 0.9800 . ?
C1 H1C 0.9800 . ?
Li1 N2 2.09(2) . ?
Li1 N1 2.11(3) . ?
Li1 C32 2.54(3) . ?
Li1 C2 2.77(3) . ?
N1 C5 1.461(15) . ?
N1 C4 1.486(16) . ?
N1 C2 1.502(14) . ?
N2 C6 1.458(16) . ?
N2 C3 1.477(16) . ?
N2 C7 1.529(15) . ?
C2 C3 1.542(19) . ?
C2 H2A 0.9900 . ?
C2 H2B 0.9900 . ?
C3 H3A 0.9900 . ?
C3 H3B 0.9900 . ?
C4 H4A 0.9800 . ?
C4 H4B 0.9800 . ?
C4 H4C 0.9800 . ?
C5 H5A 0.9800 . ?
C5 H5B 0.9800 . ?
C5 H5C 0.9800 . ?
C6 H6A 0.9800 . ?
C6 H6B 0.9800 . ?
C6 H6C 0.9800 . ?
C7 H7A 0.9800 . ?
C7 H7B 0.9800 . ?
C7 H7C 0.9800 . ?
C11 C12 1.424(16) . ?
C11 C16 1.432(16) . ?
C12 C13 1.400(16) . ?
C12 H12 0.9500 . ?
C13 C14 1.41(2) . ?
C13 H13 0.9500 . ?
C14 C15 1.41(2) . ?
C14 H14 0.9500 . ?
C15 C16 1.416(17) . ?
C15 H15 0.9500 . ?
C16 H16 0.9500 . ?
C21 C22 1.405(16) . ?
C21 C26 1.479(14) . ?
C22 C23 1.395(16) . ?
C22 H22 0.9500 . ?
C23 C24 1.397(15) . ?
C23 H23 0.9500 . ?
C24 C25 1.432(18) . ?
C24 H24 0.9500 . ?
C25 C26 1.343(16) . ?
C25 H25 0.9500 . ?
C26 H26 0.9500 . ?
C31 C36 1.434(16) . ?
C31 C32 1.446(16) . ?
C32 C33 1.396(17) . ?
C32 H32 0.9500 . ?
C33 C34 1.413(18) . ?
C33 H33 0.9500 . ?
C34 C35 1.393(19) . ?
C34 H34 0.9500 . ?
C35 C36 1.351(16) . ?
C35 H35 0.9500 . ?
C36 H36 0.9500 . ?

loop_
_geom_torsion_atom_site_label_1
_geom_torsion_atom_site_label_2
_geom_torsion_atom_site_label_3
_geom_torsion_atom_site_label_4
_geom_torsion
_geom_torsion_site_symmetry_1
_geom_torsion_site_symmetry_2
_geom_torsion_site_symmetry_3
_geom_torsion_site_symmetry_4
_geom_torsion_publ_flag
C21 B1 O1 C1 48.2(12) . . . . ?
C31 B1 O1 C1 169.8(8) . . . . ?
C11 B1 O1 C1 -76.5(11) . . . . ?
C21 B1 O1 Li1 -108.5(12) . . . . ?
C31 B1 O1 Li1 13.2(13) . . . . ?
C11 B1 O1 Li1 126.9(11) . . . . ?
C1 O1 Li1 N2 -73.5(19) . . . . ?
B1 O1 Li1 N2 82.2(18) . . . . ?
C1 O1 Li1 N1 65.7(19) . . . . ?
B1 O1 Li1 N1 -138.6(13) . . . . ?
C1 O1 Li1 C32 172.7(8) . . . . ?
B1 O1 Li1 C32 -31.6(11) . . . . ?
C1 O1 Li1 C2 23(3) . . . . ?
B1 O1 Li1 C2 179.0(17) . . . . ?
O1 Li1 N1 C5 105.2(17) . . . . ?
N2 Li1 N1 C5 -103.5(11) . . . . ?
C32 Li1 N1 C5 9.7(13) . . . . ?
C2 Li1 N1 C5 -121.3(14) . . . . ?
O1 Li1 N1 C4 -20.0(19) . . . . ?
N2 Li1 N1 C4 131.3(9) . . . . ?
C32 Li1 N1 C4 -115.5(10) . . . . ?
C2 Li1 N1 C4 113.5(13) . . . . ?
O1 Li1 N1 C2 -133.5(15) . . . . ?
N2 Li1 N1 C2 17.8(11) . . . . ?
C32 Li1 N1 C2 131.0(10) . . . . ?
O1 Li1 N2 C6 42(2) . . . . ?
N1 Li1 N2 C6 -107.7(11) . . . . ?
C32 Li1 N2 C6 143.3(11) . . . . ?
C2 Li1 N2 C6 -96.8(10) . . . . ?
O1 Li1 N2 C3 160.2(16) . . . . ?
N1 Li1 N2 C3 10.7(11) . . . . ?
C32 Li1 N2 C3 -98.3(12) . . . . ?
C2 Li1 N2 C3 21.6(9) . . . . ?
O1 Li1 N2 C7 -82.0(19) . . . . ?
N1 Li1 N2 C7 128.6(11) . . . . ?
C32 Li1 N2 C7 19.6(16) . . . . ?
C2 Li1 N2 C7 139.5(11) . . . . ?
C5 N1 C2 C3 82.4(15) . . . . ?
C4 N1 C2 C3 -158.1(13) . . . . ?
Li1 N1 C2 C3 -43.8(14) . . . . ?
C5 N1 C2 Li1 126.2(13) . . . . ?
C4 N1 C2 Li1 -114.3(13) . . . . ?
O1 Li1 C2 N1 78(2) . . . . ?
N2 Li1 C2 N1 -159.2(13) . . . . ?
C32 Li1 C2 N1 -62.9(13) . . . . ?
O1 Li1 C2 C3 -143(2) . . . . ?
N2 Li1 C2 C3 -21.0(9) . . . . ?
N1 Li1 C2 C3 138.2(14) . . . . ?
C32 Li1 C2 C3 75.4(13) . . . . ?
C6 N2 C3 C2 80.8(14) . . . . ?
C7 N2 C3 C2 -160.7(12) . . . . ?
Li1 N2 C3 C2 -37.8(14) . . . . ?
N1 C2 C3 N2 60.4(17) . . . . ?
Li1 C2 C3 N2 27.9(11) . . . . ?
O1 B1 C11 C12 -8.7(15) . . . . ?
C21 B1 C11 C12 -132.4(12) . . . . ?
C31 B1 C11 C12 103.3(13) . . . . ?
O1 B1 C11 C16 175.3(10) . . . . ?
C21 B1 C11 C16 51.6(15) . . . . ?
C31 B1 C11 C16 -72.7(13) . . . . ?
C16 C11 C12 C13 -1.3(18) . . . . ?
B1 C11 C12 C13 -177.4(12) . . . . ?
C11 C12 C13 C14 1(2) . . . . ?
C12 C13 C14 C15 2(2) . . . . ?
C13 C14 C15 C16 -5(2) . . . . ?
C14 C15 C16 C11 5(2) . . . . ?
C12 C11 C16 C15 -1.5(18) . . . . ?
B1 C11 C16 C15 174.8(12) . . . . ?
O1 B1 C21 C22 -104.8(15) . . . . ?
C31 B1 C21 C22 138.4(13) . . . . ?
C11 B1 C21 C22 17.0(19) . . . . ?
O1 B1 C21 C26 70.1(14) . . . . ?
C31 B1 C21 C26 -46.8(16) . . . . ?
C11 B1 C21 C26 -168.1(11) . . . . ?
C26 C21 C22 C23 3.3(19) . . . . ?
B1 C21 C22 C23 178.5(12) . . . . ?
C21 C22 C23 C24 -4(2) . . . . ?
C22 C23 C24 C25 1(2) . . . . ?
C23 C24 C25 C26 2(2) . . . . ?
C24 C25 C26 C21 -3(2) . . . . ?
C22 C21 C26 C25 0(2) . . . . ?
B1 C21 C26 C25 -175.6(13) . . . . ?
O1 B1 C31 C36 -145.6(10) . . . . ?
C21 B1 C31 C36 -24.7(16) . . . . ?
C11 B1 C31 C36 100.0(12) . . . . ?
O1 B1 C31 C32 37.8(12) . . . . ?
C21 B1 C31 C32 158.6(10) . . . . ?
C11 B1 C31 C32 -76.6(12) . . . . ?
C36 C31 C32 C33 6.4(15) . . . . ?
B1 C31 C32 C33 -176.6(10) . . . . ?
C36 C31 C32 Li1 132.6(9) . . . . ?
B1 C31 C32 Li1 -50.4(10) . . . . ?
O1 Li1 C32 C33 169.6(12) . . . . ?
N2 Li1 C32 C33 36.0(17) . . . . ?
N1 Li1 C32 C33 -61.6(14) . . . . ?
C2 Li1 C32 C33 -31.6(17) . . . . ?
O1 Li1 C32 C31 42.8(9) . . . . ?
N2 Li1 C32 C31 -90.8(11) . . . . ?
N1 Li1 C32 C31 171.6(9) . . . . ?
C2 Li1 C32 C31 -158.4(11) . . . . ?
C31 C32 C33 C34 -7.7(18) . . . . ?
Li1 C32 C33 C34 -115.5(14) . . . . ?
C32 C33 C34 C35 3.8(18) . . . . ?
C33 C34 C35 C36 1(2) . . . . ?
C34 C35 C36 C31 -2(2) . . . . ?
C32 C31 C36 C35 -1.8(16) . . . . ?
B1 C31 C36 C35 -178.7(11) . . . . ?
